data_4072913
loop_
_publ_author_name
'Maynadi\'e, J\'er\^ome'
'Berthet, Jean-Claude'
'Thu\'ery, Pierre'
'Ephritikhine, Michel'

_publ_section_title
;
 Cyanide Metallocenes of Trivalent f-Elements
;
_journal_issue 10
_journal_name_full Organometallics
_journal_page_first 2623
_journal_page_last 2629
_journal_paper_doi 10.1021/om061131x
_journal_volume 26
_journal_year 2007
_chemical_formula_sum 'C53 H76 N5 Na2 O2 U2'
_chemical_formula_weight 1337.23
_space_group_IT_number 15
_symmetry_cell_setting monoclinic
_symmetry_space_group_name_Hall '-C 2yc'
_symmetry_space_group_name_H-M 'C 1 2/c 1'
_atom_sites_solution_hydrogens geom
_atom_sites_solution_primary direct
_atom_sites_solution_secondary difmap
_audit_creation_method SHELXL-97
_cell_angle_alpha 90.00
_cell_angle_beta 106.107(3)
_cell_angle_gamma 90.00
_cell_formula_units_Z 8
_cell_length_a 35.8003(15)
_cell_length_b 12.2794(5)
_cell_length_c 27.5754(13)
_cell_measurement_reflns_used 134572
_cell_measurement_temperature 100(2)
_cell_measurement_theta_max 25.68
_cell_measurement_theta_min 3.08
_cell_volume 11646.5(9)
_computing_cell_refinement 'HKL2000 (Otwinowski & Minor, 1997)'
_computing_data_collection 'COLLECT (Hooft, 1998)'
_computing_data_reduction 'HKL2000 (Otwinowski & Minor, 1997)'
_computing_molecular_graphics 'SHELXTL (Sheldrick, 1999)'
_computing_publication_material 'SHELXTL (Sheldrick, 1999); PLATON (Spek, 2003)'
_computing_structure_refinement 'SHELXL-97 (Sheldrick, 1997)'
_computing_structure_solution 'SHELXS-97 (Sheldrick, 1997)'
_diffrn_ambient_temperature 100(2)
_diffrn_measured_fraction_theta_full 0.997
_diffrn_measured_fraction_theta_max 0.997
_diffrn_measurement_device_type 'Nonius Kappa-CCD area-detector diffractometer'
_diffrn_measurement_method 'one \f and eight \w scans with 2\% steps'
_diffrn_radiation_monochromator graphite
_diffrn_radiation_source 'fine-focus sealed tube'
_diffrn_radiation_type MoK\a
_diffrn_radiation_wavelength 0.71073
_diffrn_reflns_av_R_equivalents 0.0663
_diffrn_reflns_av_sigmaI/netI 0.0416
_diffrn_reflns_limit_h_max 43
_diffrn_reflns_limit_h_min 0
_diffrn_reflns_limit_k_max 14
_diffrn_reflns_limit_k_min 0
_diffrn_reflns_limit_l_max 32
_diffrn_reflns_limit_l_min -33
_diffrn_reflns_number 134572
_diffrn_reflns_theta_full 25.68
_diffrn_reflns_theta_max 25.68
_diffrn_reflns_theta_min 3.08
_diffrn_standards_decay_% 0
_diffrn_standards_interval_time 0
_diffrn_standards_number 0
_exptl_absorpt_coefficient_mu 5.609
_exptl_absorpt_correction_T_max 0.571
_exptl_absorpt_correction_T_min 0.352
_exptl_absorpt_correction_type refdelf
_exptl_absorpt_process_details 'SCALEPACK (Otwinowski & Minor, 1997)'
_exptl_crystal_colour 'translucent dark brown'
_exptl_crystal_density_diffrn 1.525
_exptl_crystal_density_method 'not measured'
_exptl_crystal_description irregular
_exptl_crystal_F_000 5208
_exptl_crystal_size_max 0.17
_exptl_crystal_size_mid 0.17
_exptl_crystal_size_min 0.10
_refine_diff_density_max 1.882
_refine_diff_density_min -0.861
_refine_diff_density_rms 0.130
_refine_ls_extinction_method none
_refine_ls_goodness_of_fit_ref 1.032
_refine_ls_hydrogen_treatment constr
_refine_ls_matrix_type full
_refine_ls_number_parameters 597
_refine_ls_number_reflns 11018
_refine_ls_number_restraints 24
_refine_ls_restrained_S_all 1.032
_refine_ls_R_factor_all 0.0581
_refine_ls_R_factor_gt 0.0381
_refine_ls_shift/su_max 0.002
_refine_ls_shift/su_mean 0.000
_refine_ls_structure_factor_coef Fsqd
_refine_ls_weighting_details 'calc w=1/[\s^2^(Fo^2^)+(0.0586P)^2^+21.9679P] where P=(Fo^2^+2Fc^2^)/3'
_refine_ls_weighting_scheme calc
_refine_ls_wR_factor_gt 0.0957
_refine_ls_wR_factor_ref 0.1021
_reflns_number_gt 8533
_reflns_number_total 11018
_reflns_threshold_expression >2sigma(I)
_cod_data_source_file om061131xsi20070308_094205.cif
_cod_data_source_block 4
_cod_original_sg_symbol_H-M 'C 2/c'
_cod_database_code 4072913

loop_
_symmetry_equiv_pos_as_xyz
'x, y, z'
'-x, y, -z+1/2'
'x+1/2, y+1/2, z'
'-x+1/2, y+1/2, -z+1/2'
'-x, -y, -z'
'x, -y, z-1/2'
'-x+1/2, -y+1/2, -z'
'x+1/2, -y+1/2, z-1/2'

loop_
_atom_site_label
_atom_site_type_symbol
_atom_site_fract_x
_atom_site_fract_y
_atom_site_fract_z
_atom_site_U_iso_or_equiv
_atom_site_adp_type
_atom_site_occupancy
_atom_site_symmetry_multiplicity
_atom_site_calc_flag
_atom_site_refinement_flags
U1 U 0.662718(6) 0.69025(2) 0.761499(8) 0.03514(8) Uani 1 1 d .
U2 U 0.604775(6) 0.915570(19) 0.930473(8) 0.03271(8) Uani 1 1 d .
Na1 Na 0.53877(7) 0.9910(2) 0.72722(10) 0.0532(7) Uani 1 1 d .
Na2 Na 0.73400(6) 0.6350(2) 0.96809(9) 0.0407(6) Uani 1 1 d .
N1 N 0.63692(15) 0.7738(5) 0.8276(2) 0.0483(14) Uani 1 1 d .
N2 N 0.58519(19) 0.8836(6) 0.7049(2) 0.0649(18) Uani 1 1 d .
N3 N 0.52854(17) 0.9803(5) 0.8093(2) 0.0585(16) Uani 1 1 d .
N4 N 0.71624(16) 0.5766(5) 0.8837(2) 0.0496(15) Uani 1 1 d .
N5 N 0.70406(16) 0.7947(4) 0.9872(2) 0.0458(14) Uani 1 1 d .
O1 O 0.55540(17) 1.1652(5) 0.7123(2) 0.0797(17) Uani 1 1 d .
O2 O 0.71560(12) 0.4807(4) 1.00199(16) 0.0452(11) Uani 1 1 d .
C1 C 0.62668(16) 0.8190(5) 0.8591(2) 0.0359(15) Uani 1 1 d .
C2 C 0.6094(2) 0.8211(6) 0.7191(3) 0.0491(18) Uani 1 1 d .
C3 C 0.55229(19) 0.9565(6) 0.8462(3) 0.0437(16) Uani 1 1 d .
C4 C 0.69968(18) 0.6088(5) 0.8443(2) 0.0391(15) Uani 1 1 d .
C5 C 0.67368(19) 0.8308(6) 0.9687(3) 0.0435(16) Uani 1 1 d .
C6 C 0.72041(18) 0.7562(6) 0.7208(2) 0.0420(16) Uani 1 1 d .
C7 C 0.69588(19) 0.8461(6) 0.7160(2) 0.0450(17) Uani 1 1 d .
C8 C 0.69828(19) 0.8876(5) 0.7646(2) 0.0409(16) Uani 1 1 d .
C9 C 0.72519(17) 0.8222(5) 0.8001(2) 0.0366(15) Uani 1 1 d .
C10 C 0.73904(17) 0.7406(6) 0.7733(2) 0.0435(16) Uani 1 1 d .
C11 C 0.7305(2) 0.6965(6) 0.6781(3) 0.054(2) Uani 1 1 d .
H11A H 0.7087 0.6988 0.6485 0.082 Uiso 1 1 calc R
H11B H 0.7367 0.6221 0.6876 0.082 Uiso 1 1 calc R
H11C H 0.7525 0.7307 0.6709 0.082 Uiso 1 1 calc R
C12 C 0.6742(2) 0.8967(6) 0.6657(3) 0.059(2) Uani 1 1 d .
H12A H 0.6922 0.9345 0.6517 0.089 Uiso 1 1 calc R
H12B H 0.6551 0.9471 0.6708 0.089 Uiso 1 1 calc R
H12C H 0.6615 0.8404 0.6429 0.089 Uiso 1 1 calc R
C13 C 0.6782(2) 0.9866(5) 0.7778(2) 0.0475(17) Uani 1 1 d .
H13A H 0.6664 0.9685 0.8041 0.071 Uiso 1 1 calc R
H13B H 0.6585 1.0107 0.7485 0.071 Uiso 1 1 calc R
H13C H 0.6969 1.0438 0.7892 0.071 Uiso 1 1 calc R
C14 C 0.73852(18) 0.8452(6) 0.8566(2) 0.0437(16) Uani 1 1 d .
H14A H 0.7498 0.9167 0.8622 0.066 Uiso 1 1 calc R
H14B H 0.7576 0.7922 0.8729 0.066 Uiso 1 1 calc R
H14C H 0.7166 0.8414 0.8702 0.066 Uiso 1 1 calc R
C15 C 0.77062(18) 0.6584(6) 0.7951(3) 0.0486(18) Uani 1 1 d .
H15A H 0.7636 0.5893 0.7789 0.073 Uiso 1 1 calc R
H15B H 0.7738 0.6509 0.8307 0.073 Uiso 1 1 calc R
H15C H 0.7946 0.6827 0.7897 0.073 Uiso 1 1 calc R
C16 C 0.6485(2) 0.5072(6) 0.7023(2) 0.0470(17) Uani 1 1 d .
C17 C 0.6138(2) 0.5684(6) 0.6875(3) 0.0475(17) Uani 1 1 d .
C18 C 0.59728(19) 0.5673(5) 0.7296(3) 0.0483(17) Uani 1 1 d .
C19 C 0.62274(18) 0.5060(5) 0.7692(2) 0.0430(16) Uani 1 1 d .
C20 C 0.65426(18) 0.4679(5) 0.7525(2) 0.0386(15) Uani 1 1 d .
C21 C 0.6730(2) 0.4709(7) 0.6685(3) 0.069(2) Uani 1 1 d .
H21A H 0.6992 0.4581 0.6885 0.103 Uiso 1 1 calc R
H21B H 0.6729 0.5266 0.6440 0.103 Uiso 1 1 calc R
H21C H 0.6624 0.4049 0.6514 0.103 Uiso 1 1 calc R
C22 C 0.5960(2) 0.6173(7) 0.6366(3) 0.071(2) Uani 1 1 d .
H22A H 0.6143 0.6657 0.6282 0.106 Uiso 1 1 calc R
H22B H 0.5731 0.6572 0.6372 0.106 Uiso 1 1 calc R
H22C H 0.5892 0.5604 0.6118 0.106 Uiso 1 1 calc R
C23 C 0.55859(19) 0.6147(7) 0.7312(3) 0.070(2) Uani 1 1 d .
H23A H 0.5409 0.5567 0.7325 0.104 Uiso 1 1 calc R
H23B H 0.5481 0.6577 0.7014 0.104 Uiso 1 1 calc R
H23C H 0.5623 0.6598 0.7605 0.104 Uiso 1 1 calc R
C24 C 0.6142(2) 0.4769(6) 0.8178(3) 0.0519(18) Uani 1 1 d .
H24A H 0.6034 0.5388 0.8302 0.078 Uiso 1 1 calc R
H24B H 0.6379 0.4555 0.8421 0.078 Uiso 1 1 calc R
H24C H 0.5960 0.4177 0.8121 0.078 Uiso 1 1 calc R
C25 C 0.6848(2) 0.3881(6) 0.7798(3) 0.057(2) Uani 1 1 d .
H25A H 0.6770 0.3157 0.7682 0.086 Uiso 1 1 calc R
H25B H 0.6878 0.3926 0.8154 0.086 Uiso 1 1 calc R
H25C H 0.7091 0.4052 0.7732 0.086 Uiso 1 1 calc R
C26 C 0.65498(16) 1.0892(5) 0.9350(2) 0.0346(14) Uani 1 1 d .
C27 C 0.61975(17) 1.1257(5) 0.9034(2) 0.0394(15) Uani 1 1 d .
C28 C 0.59334(17) 1.1399(5) 0.9337(3) 0.0421(16) Uani 1 1 d .
C29 C 0.61356(18) 1.1132(5) 0.9840(3) 0.0418(16) Uani 1 1 d .
C30 C 0.65193(17) 1.0811(5) 0.9856(2) 0.0362(14) Uani 1 1 d .
C31 C 0.69208(18) 1.0760(5) 0.9189(2) 0.0422(16) Uani 1 1 d .
H31A H 0.6858 1.0489 0.8849 0.063 Uiso 1 1 calc R
H31B H 0.7091 1.0255 0.9410 0.063 Uiso 1 1 calc R
H31C H 0.7048 1.1453 0.9205 0.063 Uiso 1 1 calc R
C32 C 0.6129(2) 1.1556(6) 0.8487(3) 0.0544(19) Uani 1 1 d .
H32A H 0.6285 1.2175 0.8460 0.082 Uiso 1 1 calc R
H32B H 0.5859 1.1731 0.8344 0.082 Uiso 1 1 calc R
H32C H 0.6198 1.0953 0.8308 0.082 Uiso 1 1 calc R
C33 C 0.55310(19) 1.1875(6) 0.9163(3) 0.061(2) Uani 1 1 d .
H33A H 0.5393 1.1719 0.9408 0.092 Uiso 1 1 calc R
H33B H 0.5395 1.1560 0.8844 0.092 Uiso 1 1 calc R
H33C H 0.5549 1.2649 0.9127 0.092 Uiso 1 1 calc R
C34 C 0.5995(2) 1.1331(7) 1.0300(3) 0.061(2) Uani 1 1 d .
H34A H 0.5717 1.1260 1.0210 0.091 Uiso 1 1 calc R
H34B H 0.6068 1.2052 1.0426 0.091 Uiso 1 1 calc R
H34C H 0.6111 1.0807 1.0556 0.091 Uiso 1 1 calc R
C35 C 0.68399(19) 1.0580(6) 1.0325(2) 0.0470(17) Uani 1 1 d .
H35A H 0.6902 1.1232 1.0523 0.071 Uiso 1 1 calc R
H35B H 0.7066 1.0334 1.0234 0.071 Uiso 1 1 calc R
H35C H 0.6757 1.0026 1.0518 0.071 Uiso 1 1 calc R
C36 C 0.58948(18) 0.7045(5) 0.9540(3) 0.0427(16) Uani 1 1 d .
C37 C 0.55544(17) 0.7377(5) 0.9175(2) 0.0407(15) Uani 1 1 d .
C38 C 0.53719(17) 0.8192(5) 0.9395(3) 0.0414(16) Uani 1 1 d .
C39 C 0.55974(19) 0.8359(5) 0.9900(3) 0.0451(17) Uani 1 1 d .
C40 C 0.59292(18) 0.7662(6) 0.9991(2) 0.0437(16) Uani 1 1 d .
C41 C 0.53907(19) 0.6872(6) 0.8669(3) 0.0544(19) Uani 1 1 d .
H41A H 0.5281 0.6175 0.8708 0.082 Uiso 1 1 calc R
H41B H 0.5594 0.6781 0.8507 0.082 Uiso 1 1 calc R
H41C H 0.5192 0.7335 0.8467 0.082 Uiso 1 1 calc R
C42 C 0.49747(17) 0.8680(7) 0.9162(3) 0.0534(18) Uani 1 1 d .
H42A H 0.4794 0.8406 0.9333 0.080 Uiso 1 1 calc R
H42B H 0.4888 0.8485 0.8811 0.080 Uiso 1 1 calc R
H42C H 0.4990 0.9458 0.9193 0.080 Uiso 1 1 calc R
C43 C 0.5472(2) 0.9014(6) 1.0287(3) 0.056(2) Uani 1 1 d .
H43A H 0.5353 0.9679 1.0136 0.084 Uiso 1 1 calc R
H43B H 0.5694 0.9182 1.0564 0.084 Uiso 1 1 calc R
H43C H 0.5288 0.8602 1.0408 0.084 Uiso 1 1 calc R
C44 C 0.6222(2) 0.7470(7) 1.0488(3) 0.063(2) Uani 1 1 d .
H44A H 0.6245 0.8112 1.0693 0.094 Uiso 1 1 calc R
H44B H 0.6470 0.7305 1.0433 0.094 Uiso 1 1 calc R
H44C H 0.6140 0.6869 1.0656 0.094 Uiso 1 1 calc R
C45 C 0.6154(2) 0.6125(6) 0.9473(3) 0.0556(19) Uani 1 1 d .
H45A H 0.6019 0.5446 0.9463 0.083 Uiso 1 1 calc R
H45B H 0.6385 0.6119 0.9751 0.083 Uiso 1 1 calc R
H45C H 0.6223 0.6224 0.9164 0.083 Uiso 1 1 calc R
C46 C 0.5876(4) 1.1918(12) 0.6932(6) 0.156(5) Uani 1 1 d U
H46A H 0.5942 1.1300 0.6752 0.187 Uiso 1 1 calc R
H46B H 0.6101 1.2105 0.7207 0.187 Uiso 1 1 calc R
C47 C 0.5761(3) 1.2849(9) 0.6588(4) 0.109(4) Uani 1 1 d U
H47A H 0.5955 1.3421 0.6675 0.131 Uiso 1 1 calc R
H47B H 0.5733 1.2627 0.6242 0.131 Uiso 1 1 calc R
C48 C 0.5398(3) 1.3225(9) 0.6645(4) 0.109(4) Uani 1 1 d U
H48A H 0.5189 1.3080 0.6341 0.130 Uiso 1 1 calc R
H48B H 0.5407 1.4003 0.6709 0.130 Uiso 1 1 calc R
C49 C 0.5333(3) 1.2620(8) 0.7080(4) 0.093(3) Uani 1 1 d U
H49A H 0.5418 1.3050 0.7386 0.112 Uiso 1 1 calc R
H49B H 0.5059 1.2451 0.7021 0.112 Uiso 1 1 calc R
C50 C 0.7060(2) 0.3837(6) 0.9722(3) 0.0533(19) Uani 1 1 d .
H50A H 0.7230 0.3239 0.9873 0.064 Uiso 1 1 calc R
H50B H 0.7076 0.3955 0.9381 0.064 Uiso 1 1 calc R
C51 C 0.6640(2) 0.3615(6) 0.9729(3) 0.0536(18) Uani 1 1 d .
H51A H 0.6458 0.4064 0.9484 0.064 Uiso 1 1 calc R
H51B H 0.6573 0.2855 0.9661 0.064 Uiso 1 1 calc R
C52 C 0.6647(2) 0.3920(6) 1.0259(3) 0.0549(19) Uani 1 1 d .
H52A H 0.6679 0.3279 1.0473 0.066 Uiso 1 1 calc R
H52B H 0.6407 0.4284 1.0265 0.066 Uiso 1 1 calc R
C53 C 0.69953(18) 0.4688(6) 1.0437(2) 0.0459(16) Uani 1 1 d .
H53A H 0.6913 0.5389 1.0532 0.055 Uiso 1 1 calc R
H53B H 0.7186 0.4382 1.0725 0.055 Uiso 1 1 calc R

loop_
_atom_site_aniso_label
_atom_site_aniso_U_11
_atom_site_aniso_U_22
_atom_site_aniso_U_33
_atom_site_aniso_U_23
_atom_site_aniso_U_13
_atom_site_aniso_U_12
U1 0.03458(14) 0.04338(15) 0.02869(13) -0.00446(10) 0.01081(10) -0.00097(11)
U2 0.02483(13) 0.04226(15) 0.03007(13) -0.00528(10) 0.00601(9) 0.00400(10)
Na1 0.0398(15) 0.0647(19) 0.0529(16) 0.0033(14) 0.0090(12) -0.0014(13)
Na2 0.0363(13) 0.0441(15) 0.0391(14) -0.0040(12) 0.0062(11) -0.0012(11)
N1 0.040(3) 0.057(4) 0.046(3) 0.009(3) 0.009(3) 0.001(3)
N2 0.058(4) 0.074(5) 0.057(4) -0.002(4) 0.007(3) 0.010(4)
N3 0.042(3) 0.074(5) 0.052(4) -0.004(3) 0.000(3) -0.005(3)
N4 0.045(3) 0.061(4) 0.043(4) -0.004(3) 0.013(3) 0.000(3)
N5 0.035(3) 0.045(3) 0.054(4) -0.005(3) 0.007(3) 0.007(3)
O1 0.069(4) 0.082(4) 0.091(4) 0.025(3) 0.028(3) -0.012(3)
O2 0.049(3) 0.049(3) 0.036(2) -0.001(2) 0.010(2) -0.004(2)
C1 0.023(3) 0.048(4) 0.038(4) -0.004(3) 0.011(3) 0.003(3)
C2 0.051(4) 0.062(5) 0.036(4) 0.002(3) 0.014(3) 0.000(4)
C3 0.035(4) 0.054(4) 0.042(4) -0.008(3) 0.010(3) 0.000(3)
C4 0.039(4) 0.048(4) 0.032(4) -0.007(3) 0.013(3) -0.005(3)
C5 0.038(4) 0.050(4) 0.042(4) -0.015(3) 0.012(3) -0.005(3)
C6 0.047(4) 0.052(4) 0.033(4) -0.011(3) 0.020(3) -0.014(3)
C7 0.048(4) 0.063(5) 0.027(3) -0.007(3) 0.014(3) -0.015(4)
C8 0.046(4) 0.046(4) 0.035(4) 0.003(3) 0.019(3) -0.004(3)
C9 0.040(4) 0.041(4) 0.031(3) -0.008(3) 0.014(3) -0.014(3)
C10 0.036(4) 0.060(5) 0.038(4) -0.015(3) 0.017(3) -0.016(3)
C11 0.056(5) 0.075(5) 0.040(4) -0.021(4) 0.026(3) -0.021(4)
C12 0.071(5) 0.073(6) 0.033(4) 0.004(4) 0.014(4) -0.004(4)
C13 0.064(4) 0.044(4) 0.038(4) 0.002(3) 0.020(3) 0.001(3)
C14 0.044(4) 0.054(4) 0.038(4) -0.008(3) 0.018(3) -0.012(3)
C15 0.037(4) 0.063(5) 0.051(4) -0.016(4) 0.020(3) 0.002(3)
C16 0.052(4) 0.051(4) 0.040(4) -0.019(3) 0.016(3) -0.010(3)
C17 0.047(4) 0.051(4) 0.040(4) -0.009(3) 0.005(3) -0.011(3)
C18 0.038(4) 0.047(4) 0.057(5) -0.003(3) 0.008(3) 0.001(3)
C19 0.033(3) 0.048(4) 0.047(4) -0.008(3) 0.011(3) -0.007(3)
C20 0.047(4) 0.029(3) 0.040(4) -0.016(3) 0.012(3) -0.004(3)
C21 0.098(6) 0.062(5) 0.057(5) -0.036(4) 0.039(5) -0.026(5)
C22 0.071(5) 0.075(6) 0.049(5) -0.004(4) -0.012(4) -0.010(5)
C23 0.032(4) 0.075(6) 0.096(7) 0.005(5) 0.009(4) -0.002(4)
C24 0.063(5) 0.047(4) 0.053(4) 0.001(4) 0.026(4) -0.005(4)
C25 0.051(4) 0.054(5) 0.062(5) -0.011(4) 0.009(4) 0.004(4)
C26 0.029(3) 0.041(4) 0.034(3) -0.006(3) 0.010(3) 0.004(3)
C27 0.037(4) 0.038(4) 0.040(4) 0.000(3) 0.005(3) 0.000(3)
C28 0.031(3) 0.038(4) 0.054(4) -0.009(3) 0.008(3) 0.004(3)
C29 0.041(4) 0.039(4) 0.048(4) -0.016(3) 0.017(3) -0.002(3)
C30 0.033(2) 0.038(3) 0.036(2) -0.003(2) 0.007(2) -0.002(2)
C31 0.045(4) 0.047(4) 0.036(4) -0.004(3) 0.014(3) 0.000(3)
C32 0.050(4) 0.060(5) 0.046(4) 0.017(4) 0.002(3) 0.005(4)
C33 0.041(4) 0.066(5) 0.073(5) -0.003(4) 0.008(4) 0.017(4)
C34 0.059(5) 0.075(5) 0.056(5) -0.030(4) 0.029(4) -0.016(4)
C35 0.047(4) 0.057(5) 0.035(4) -0.004(3) 0.009(3) -0.003(3)
C36 0.037(4) 0.040(4) 0.051(4) -0.001(3) 0.012(3) -0.002(3)
C37 0.032(3) 0.049(4) 0.041(4) -0.001(3) 0.010(3) -0.002(3)
C38 0.033(4) 0.041(4) 0.053(4) -0.004(3) 0.016(3) -0.004(3)
C39 0.043(4) 0.050(4) 0.046(4) 0.000(3) 0.019(3) 0.002(3)
C40 0.043(4) 0.050(4) 0.041(4) 0.011(3) 0.017(3) 0.008(3)
C41 0.041(4) 0.054(5) 0.066(5) -0.010(4) 0.012(4) 0.002(3)
C42 0.031(4) 0.075(5) 0.056(4) -0.005(4) 0.013(3) 0.004(4)
C43 0.052(4) 0.070(5) 0.053(5) -0.002(4) 0.029(4) 0.001(4)
C44 0.059(5) 0.077(6) 0.052(5) 0.011(4) 0.015(4) 0.016(4)
C45 0.050(4) 0.046(4) 0.071(5) 0.005(4) 0.016(4) 0.009(3)
C46 0.156(5) 0.156(5) 0.157(5) 0.0000(10) 0.0435(18) 0.0001(10)
C47 0.114(4) 0.110(4) 0.109(4) 0.000(3) 0.038(3) -0.005(3)
C48 0.108(4) 0.105(4) 0.109(4) 0.007(3) 0.024(3) -0.008(3)
C49 0.095(4) 0.092(4) 0.094(4) -0.003(3) 0.027(3) 0.003(3)
C50 0.063(5) 0.042(4) 0.054(5) 0.001(4) 0.013(4) 0.000(4)
C51 0.064(5) 0.037(4) 0.053(4) -0.005(4) 0.005(4) -0.005(4)
C52 0.056(5) 0.053(5) 0.057(5) 0.008(4) 0.018(4) 0.000(4)
C53 0.043(4) 0.055(4) 0.040(4) 0.001(3) 0.012(3) -0.003(3)

loop_
_atom_type_symbol
_atom_type_description
_atom_type_scat_dispersion_real
_atom_type_scat_dispersion_imag
_atom_type_scat_source
C C 0.0033 0.0016 'International Tables Vol C Tables 4.2.6.8 and 6.1.1.4'
H H 0.0000 0.0000 'International Tables Vol C Tables 4.2.6.8 and 6.1.1.4'
N N 0.0061 0.0033 'International Tables Vol C Tables 4.2.6.8 and 6.1.1.4'
O O 0.0106 0.0060 'International Tables Vol C Tables 4.2.6.8 and 6.1.1.4'
Na Na 0.0362 0.0249 'International Tables Vol C Tables 4.2.6.8 and 6.1.1.4'
U U -9.6767 9.6646 'International Tables Vol C Tables 4.2.6.8 and 6.1.1.4'

loop_
_geom_angle_atom_site_label_1
_geom_angle_atom_site_label_2
_geom_angle_atom_site_label_3
_geom_angle
_geom_angle_site_symmetry_1
_geom_angle_site_symmetry_3
N1 U1 C4 72.92(18) . .
N1 U1 C2 71.86(19) . .
C4 U1 C2 144.8(2) . .
C3 U2 C1 72.91(19) . .
C3 U2 C5 143.6(2) . .
C1 U2 C5 71.02(19) . .
O1 Na1 N2 104.0(3) . .
O1 Na1 N3 105.2(2) . 2_656
N2 Na1 N3 125.3(3) . 2_656
O1 Na1 N3 109.7(2) . .
N2 Na1 N3 121.7(2) . .
N3 Na1 N3 89.7(2) 2_656 .
O2 Na2 N4 97.0(2) . .
O2 Na2 N5 113.4(2) . .
N4 Na2 N5 117.3(2) . .
O2 Na2 N5 114.9(2) . 7_667
N4 Na2 N5 125.6(2) . 7_667
N5 Na2 N5 89.9(2) . 7_667
C1 N1 U1 175.2(5) . .
C2 N2 Na1 144.7(6) . .
C3 N3 Na1 143.3(6) . 2_656
C3 N3 Na1 124.9(5) . .
Na1 N3 Na1 90.0(2) 2_656 .
C4 N4 Na2 139.2(5) . .
C5 N5 Na2 130.6(5) . .
C5 N5 Na2 135.9(5) . 7_667
Na2 N5 Na2 90.1(2) . 7_667
C49 O1 C46 105.4(8) . .
C49 O1 Na1 129.3(5) . .
C46 O1 Na1 123.7(7) . .
C53 O2 C50 106.8(5) . .
C53 O2 Na2 129.7(4) . .
C50 O2 Na2 120.3(4) . .
N1 C1 U2 178.5(6) . .
N2 C2 U1 172.9(6) . .
N3 C3 U2 176.4(6) . .
N4 C4 U1 176.1(6) . .
N5 C5 U2 177.7(5) . .
C7 C6 C10 107.9(5) . .
C7 C6 C11 126.2(6) . .
C10 C6 C11 125.3(6) . .
C6 C7 C8 109.0(6) . .
C6 C7 C12 123.9(6) . .
C8 C7 C12 126.7(7) . .
C7 C8 C9 107.5(6) . .
C7 C8 C13 127.7(6) . .
C9 C8 C13 124.7(6) . .
C10 C9 C8 108.2(5) . .
C10 C9 C14 127.6(6) . .
C8 C9 C14 124.1(6) . .
C9 C10 C6 107.5(6) . .
C9 C10 C15 126.7(6) . .
C6 C10 C15 125.5(6) . .
C17 C16 C20 109.9(6) . .
C17 C16 C21 126.3(7) . .
C20 C16 C21 123.1(7) . .
C16 C17 C18 106.7(6) . .
C16 C17 C22 126.7(7) . .
C18 C17 C22 126.5(7) . .
C19 C18 C17 107.6(6) . .
C19 C18 C23 125.3(7) . .
C17 C18 C23 127.0(7) . .
C20 C19 C18 109.0(6) . .
C20 C19 C24 126.3(6) . .
C18 C19 C24 124.4(6) . .
C19 C20 C16 106.9(6) . .
C19 C20 C25 126.1(6) . .
C16 C20 C25 126.5(6) . .
C27 C26 C30 109.4(5) . .
C27 C26 C31 124.3(5) . .
C30 C26 C31 125.8(5) . .
C26 C27 C28 107.6(5) . .
C26 C27 C32 125.0(6) . .
C28 C27 C32 127.1(6) . .
C29 C28 C27 107.6(5) . .
C29 C28 C33 126.0(6) . .
C27 C28 C33 126.0(6) . .
C28 C29 C30 108.7(6) . .
C28 C29 C34 126.0(6) . .
C30 C29 C34 124.5(6) . .
C29 C30 C26 106.7(5) . .
C29 C30 C35 125.5(6) . .
C26 C30 C35 127.4(5) . .
C37 C36 C40 108.4(6) . .
C37 C36 C45 124.8(6) . .
C40 C36 C45 126.6(6) . .
C36 C37 C38 108.0(6) . .
C36 C37 C41 125.9(6) . .
C38 C37 C41 125.8(6) . .
C39 C38 C37 108.5(6) . .
C39 C38 C42 125.0(6) . .
C37 C38 C42 125.9(6) . .
C38 C39 C40 107.8(6) . .
C38 C39 C43 125.1(6) . .
C40 C39 C43 126.5(6) . .
C39 C40 C36 107.3(6) . .
C39 C40 C44 126.5(6) . .
C36 C40 C44 125.5(6) . .
O1 C46 C47 107.8(11) . .
C48 C47 C46 106.3(11) . .
C47 C48 C49 106.2(9) . .
O1 C49 C48 106.3(8) . .
O2 C50 C51 102.8(5) . .
C52 C51 C50 102.5(6) . .
C51 C52 C53 104.8(6) . .
O2 C53 C52 106.3(5) . .

loop_
_geom_bond_atom_site_label_1
_geom_bond_atom_site_label_2
_geom_bond_distance
_geom_bond_site_symmetry_2
U1 N1 2.482(6) .
U1 C4 2.508(7) .
U1 C2 2.521(8) .
U1 C19 2.716(6) .
U1 C18 2.720(7) .
U1 C9 2.727(6) .
U1 C8 2.728(6) .
U1 C6 2.733(6) .
U1 C10 2.732(6) .
U1 C7 2.733(7) .
U1 C17 2.735(6) .
U1 C16 2.741(6) .
U1 C20 2.750(6) .
U1 U2 6.2476(4) .
U2 C3 2.600(7) .
U2 C1 2.599(6) .
U2 C5 2.615(7) .
U2 C40 2.752(6) .
U2 C36 2.763(6) .
U2 C38 2.766(6) .
U2 C26 2.769(6) .
U2 C37 2.769(6) .
U2 C39 2.778(6) .
U2 C27 2.780(6) .
U2 C28 2.790(7) .
U2 C30 2.805(6) .
U2 C29 2.813(6) .
Na1 O1 2.288(6) .
Na1 N2 2.335(7) .
Na1 N3 2.343(6) 2_656
Na1 N3 2.395(7) .
Na1 Na1 3.349(5) 2_656
Na2 O2 2.289(5) .
Na2 N4 2.347(6) .
Na2 N5 2.364(6) .
Na2 N5 2.380(6) 7_667
Na2 Na2 3.357(5) 7_667
N1 C1 1.172(8) .
N2 C2 1.142(8) .
N3 C3 1.168(8) .
N3 Na1 2.343(6) 2_656
N4 C4 1.154(8) .
N5 C5 1.154(8) .
N5 Na2 2.380(6) 7_667
O1 C49 1.415(11) .
O1 C46 1.433(15) .
O2 C53 1.429(7) .
O2 C50 1.433(8) .
C6 C7 1.394(10) .
C6 C10 1.429(9) .
C6 C11 1.515(8) .
C7 C8 1.413(8) .
C7 C12 1.523(9) .
C8 C9 1.417(9) .
C8 C13 1.507(9) .
C9 C10 1.413(9) .
C9 C14 1.525(8) .
C10 C15 1.511(9) .
C16 C17 1.410(9) .
C16 C20 1.426(9) .
C16 C21 1.513(9) .
C17 C18 1.443(10) .
C17 C22 1.496(10) .
C18 C19 1.426(9) .
C18 C23 1.514(9) .
C19 C20 1.411(8) .
C19 C24 1.498(9) .
C20 C25 1.506(9) .
C26 C27 1.394(8) .
C26 C30 1.432(8) .
C26 C31 1.522(8) .
C27 C28 1.437(8) .
C27 C32 1.504(9) .
C28 C29 1.414(9) .
C28 C33 1.505(9) .
C29 C30 1.419(8) .
C29 C34 1.507(9) .
C30 C35 1.500(8) .
C36 C37 1.409(9) .
C36 C40 1.432(9) .
C36 C45 1.505(9) .
C37 C38 1.420(9) .
C37 C41 1.490(9) .
C38 C39 1.417(9) .
C38 C42 1.512(9) .
C39 C40 1.428(9) .
C39 C43 1.501(9) .
C40 C44 1.495(9) .
C46 C47 1.470(16) .
C47 C48 1.430(13) .
C48 C49 1.483(13) .
C50 C51 1.531(10) .
C51 C52 1.504(10) .
C52 C53 1.533(9) .
